data_4027701
loop_
_publ_author_name
'Albrecht Berkessel'
'Sonja S. Vormittag'
'Nils E. Schl\"orer'
'J\"org-M. Neud\"orfl'

_publ_section_title
;
 TEFDDOLs (\a,\a,\a',\a'-Tetrakis(perfluoroaryl/alkyl)-2,2'-dimethyl
 -1,3-dioxolane-4,5-dimethanols): Highly Fluorinated Chiral H-Bond Donors
 and Br\/onsted Acids with Distinct H-Bonding Patterns and Supramolecular
 Architectures
;
_journal_name_full 'Journal of Organic Chemistry'
_journal_page_first 10145
_journal_page_last 10157
_journal_paper_doi 10.1021/jo301609g
_journal_volume 77
_journal_year 2012
_chemical_formula_moiety 'C31 H10 F20 O4, C31 H9 F20 O4, C6 H13 N2, 2(C6 H12 N2)'
_chemical_formula_sum 'C80 H56 F40 N6 O8'
_chemical_formula_weight 1989.31
_chemical_name_systematic
; 
 ? 
;
_space_group_IT_number 4
_symmetry_cell_setting monoclinic
_symmetry_space_group_name_Hall 'P 2yb'
_symmetry_space_group_name_H-M 'P 1 21 1'
_atom_sites_solution_hydrogens geom
_atom_sites_solution_primary direct
_atom_sites_solution_secondary difmap
_audit_creation_method SHELXL-97
_cell_angle_alpha 90.00
_cell_angle_beta 91.3656(7)
_cell_angle_gamma 90.00
_cell_formula_units_Z 2
_cell_length_a 11.0460(2)
_cell_length_b 19.7743(3)
_cell_length_c 18.3995(3)
_cell_measurement_reflns_used 35033
_cell_measurement_temperature 100(2)
_cell_measurement_theta_max 27.00
_cell_measurement_theta_min 1.11
_cell_volume 4017.80(12)
_computing_cell_refinement 'Nonius DENZO (Otwinowski, Minor 1997)'
_computing_data_collection 'Nonius COLLECT'
_computing_data_reduction 'Nonius DENZO (Otwinowski, Minor 1997)'
_computing_molecular_graphics 'SCHAKAL99 (E. Keller 1999)'
_computing_publication_material 'PLATON (A. L. Spek 1980-2004)'
_computing_structure_refinement 'SHELXL-97 (Sheldrick, 1997)'
_computing_structure_solution 'SHELXS-97 (Sheldrick, 1997)'
_diffrn_ambient_temperature 100(2)
_diffrn_measured_fraction_theta_full 1.000
_diffrn_measured_fraction_theta_max 1.000
_diffrn_measurement_device_type 'Nonius KappaCCD'
_diffrn_measurement_method Phi/Omega-Scans
_diffrn_radiation_monochromator graphite
_diffrn_radiation_source 'fine-focus sealed tube'
_diffrn_radiation_type MoK\a
_diffrn_radiation_wavelength 0.71073
_diffrn_reflns_av_R_equivalents 0.0386
_diffrn_reflns_av_sigmaI/netI 0.0330
_diffrn_reflns_limit_h_max 14
_diffrn_reflns_limit_h_min -14
_diffrn_reflns_limit_k_max 25
_diffrn_reflns_limit_k_min -25
_diffrn_reflns_limit_l_max 23
_diffrn_reflns_limit_l_min -23
_diffrn_reflns_number 35033
_diffrn_reflns_theta_full 27.00
_diffrn_reflns_theta_max 27.00
_diffrn_reflns_theta_min 1.11
_exptl_absorpt_coefficient_mu 0.169
_exptl_absorpt_correction_type none
_exptl_crystal_colour colourless
_exptl_crystal_density_diffrn 1.644
_exptl_crystal_description block
_exptl_crystal_F_000 2004
_exptl_crystal_size_max .3
_exptl_crystal_size_mid .2
_exptl_crystal_size_min .1
_refine_diff_density_max 0.755
_refine_diff_density_min -0.464
_refine_diff_density_rms 0.068
_refine_ls_abs_structure_details 'Flack H D (1983), Acta Cryst. A39, 876-881'
_refine_ls_abs_structure_Flack -0.2(4)
_refine_ls_extinction_method none
_refine_ls_goodness_of_fit_ref 1.010
_refine_ls_hydrogen_treatment mixed
_refine_ls_matrix_type full
_refine_ls_number_parameters 1227
_refine_ls_number_reflns 9028
_refine_ls_number_restraints 1
_refine_ls_restrained_S_all 1.009
_refine_ls_R_factor_all 0.0520
_refine_ls_R_factor_gt 0.0394
_refine_ls_shift/su_max 0.106
_refine_ls_shift/su_mean 0.003
_refine_ls_structure_factor_coef Fsqd
_refine_ls_weighting_details 'calc w=1/[\s^2^(Fo^2^)+(0.0848P)^2^+0.0000P] where P=(Fo^2^+2Fc^2^)/3'
_refine_ls_weighting_scheme calc
_refine_ls_wR_factor_gt 0.1038
_refine_ls_wR_factor_ref 0.1149
_reflns_number_gt 7567
_reflns_number_total 9028
_reflns_threshold_expression >2sigma(I)
_cod_data_source_file jo301609g_si_010.cif
_cod_data_source_block ccdc827656
_cod_database_code 4027701

loop_
_symmetry_equiv_pos_as_xyz
'x, y, z'
'-x, y+1/2, -z'

loop_
_atom_site_label
_atom_site_type_symbol
_atom_site_fract_x
_atom_site_fract_y
_atom_site_fract_z
_atom_site_U_iso_or_equiv
_atom_site_adp_type
_atom_site_occupancy
_atom_site_symmetry_multiplicity
_atom_site_calc_flag
_atom_site_refinement_flags
F1 F -0.3383(2) 0.35431(11) 0.73282(11) 0.0287(5) Uani 1 1 d .
F2 F -0.3516(2) 0.21687(12) 0.72211(12) 0.0325(5) Uani 1 1 d .
F3 F -0.2071(2) 0.13923(11) 0.80837(13) 0.0332(5) Uani 1 1 d .
F4 F -0.05852(19) 0.19365(11) 0.90646(12) 0.0303(5) Uani 1 1 d .
F5 F -0.19401(19) 0.41213(10) 0.83157(11) 0.0268(5) Uani 1 1 d .
F6 F 0.48378(19) 0.23772(11) 0.97796(10) 0.0257(4) Uani 1 1 d .
F7 F 0.62241(19) 0.13681(12) 0.93282(12) 0.0327(5) Uani 1 1 d .
F8 F 0.5583(2) 0.06559(12) 0.81000(13) 0.0355(5) Uani 1 1 d .
F9 F 0.3544(2) 0.09922(12) 0.73481(12) 0.0368(5) Uani 1 1 d .
F10 F 0.21331(19) 0.19824(11) 0.77729(11) 0.0285(5) Uani 1 1 d .
F11 F 0.25287(19) 0.36604(10) 1.04648(10) 0.0248(4) Uani 1 1 d .
F12 F 0.3724(2) 0.47963(11) 1.06619(12) 0.0314(5) Uani 1 1 d .
F13 F 0.5267(2) 0.52659(11) 0.96488(13) 0.0331(5) Uani 1 1 d .
F14 F 0.5638(2) 0.45217(12) 0.84268(13) 0.0345(5) Uani 1 1 d .
F15 F 0.45460(19) 0.33470(11) 0.82221(11) 0.0262(4) Uani 1 1 d .
F16 F 0.0358(2) 0.48977(12) 0.94548(14) 0.0411(6) Uani 1 1 d .
F17 F -0.0876(3) 0.57704(15) 1.02150(16) 0.0638(9) Uani 1 1 d .
F18 F -0.2903(3) 0.5396(2) 1.09207(16) 0.0799(13) Uani 1 1 d .
F19 F -0.3722(3) 0.4090(2) 1.08025(14) 0.0686(11) Uani 1 1 d .
F20 F -0.2552(2) 0.32004(16) 0.99940(13) 0.0416(6) Uani 1 1 d .
O1 O -0.0037(2) 0.29823(13) 0.99114(13) 0.0241(5) Uani 1 1 d .
O2 O 0.0515(2) 0.40291(13) 0.83233(13) 0.0249(5) Uani 1 1 d .
O3 O 0.2085(2) 0.33492(13) 0.79994(12) 0.0221(5) Uani 1 1 d .
O4 O 0.2113(2) 0.25294(12) 0.97493(12) 0.0178(5) Uani 1 1 d .
C1 C -0.2709(3) 0.31558(19) 0.77712(18) 0.0215(7) Uani 1 1 d .
C2 C -0.2766(3) 0.2458(2) 0.77104(19) 0.0251(8) Uani 1 1 d .
C3 C -0.2036(3) 0.20683(18) 0.8158(2) 0.0241(7) Uani 1 1 d .
C4 C -0.1277(3) 0.23619(19) 0.86680(19) 0.0231(7) Uani 1 1 d .
C5 C -0.1201(3) 0.30626(18) 0.87559(18) 0.0195(7) Uani 1 1 d .
C6 C -0.1940(3) 0.34432(17) 0.82846(18) 0.0203(7) Uani 1 1 d .
C7 C -0.0351(3) 0.34063(18) 0.93200(18) 0.0217(7) Uani 1 1 d .
C8 C 0.0824(3) 0.36362(17) 0.89396(17) 0.0196(7) Uani 1 1 d .
H8 H 0.1329 0.3913 0.9286 0.024 Uiso 1 1 calc R
C9 C 0.1301(3) 0.38674(18) 0.77341(19) 0.0227(7) Uani 1 1 d .
C10 C 0.1594(3) 0.30588(17) 0.86373(17) 0.0182(7) Uani 1 1 d .
H10 H 0.1059 0.2669 0.8499 0.022 Uiso 1 1 calc R
C11 C 0.2644(3) 0.28087(17) 0.91449(17) 0.0178(7) Uani 1 1 d .
C12 C 0.3425(3) 0.22473(17) 0.87999(18) 0.0184(7) Uani 1 1 d .
C13 C 0.4494(3) 0.20493(18) 0.91695(19) 0.0221(7) Uani 1 1 d .
C14 C 0.5224(3) 0.15314(18) 0.8949(2) 0.0239(7) Uani 1 1 d .
C15 C 0.4911(3) 0.11748(18) 0.8323(2) 0.0251(8) Uani 1 1 d .
C16 C 0.3869(3) 0.13486(18) 0.79406(19) 0.0240(7) Uani 1 1 d .
C17 C 0.3140(3) 0.18707(18) 0.81770(19) 0.0218(7) Uani 1 1 d .
C18 C 0.3446(3) 0.34380(17) 0.93170(18) 0.0190(7) Uani 1 1 d .
C19 C 0.3298(3) 0.38366(17) 0.99397(17) 0.0187(7) Uani 1 1 d .
C20 C 0.3905(3) 0.44422(18) 1.00564(18) 0.0221(7) Uani 1 1 d .
C21 C 0.4684(3) 0.46765(18) 0.9543(2) 0.0245(8) Uani 1 1 d .
C22 C 0.4880(3) 0.42988(19) 0.8928(2) 0.0239(7) Uani 1 1 d .
C23 C 0.4281(3) 0.36899(18) 0.88312(18) 0.0216(7) Uani 1 1 d .
C24 C 0.0530(4) 0.3611(2) 0.7099(2) 0.0327(9) Uani 1 1 d .
H24A H 0.0139 0.3186 0.7235 0.049 Uiso 1 1 calc R
H24B H 0.1043 0.3534 0.6680 0.049 Uiso 1 1 calc R
H24C H -0.0091 0.3948 0.6973 0.049 Uiso 1 1 calc R
C25 C 0.2074(4) 0.4472(2) 0.7553(2) 0.0353(9) Uani 1 1 d .
H25A H 0.2662 0.4344 0.7187 0.053 Uiso 1 1 calc R
H25B H 0.2505 0.4629 0.7994 0.053 Uiso 1 1 calc R
H25C H 0.1557 0.4837 0.7362 0.053 Uiso 1 1 calc R
C26 C -0.1037(3) 0.3994(2) 0.96879(19) 0.0270(8) Uani 1 1 d .
C27 C -0.0652(4) 0.4667(2) 0.9756(2) 0.0372(10) Uani 1 1 d .
C28 C -0.1301(5) 0.5137(3) 1.0155(2) 0.0485(13) Uani 1 1 d .
C29 C -0.2316(5) 0.4949(3) 1.0503(2) 0.0538(15) Uani 1 1 d .
C30 C -0.2723(4) 0.4293(3) 1.0453(2) 0.0484(14) Uani 1 1 d .
C31 C -0.2096(4) 0.3828(2) 1.0041(2) 0.0356(10) Uani 1 1 d .
F21 F 0.8674(2) 0.61467(13) 0.34583(12) 0.0413(6) Uani 1 1 d .
F22 F 1.0668(2) 0.69223(15) 0.32683(14) 0.0509(7) Uani 1 1 d .
F23 F 1.1220(2) 0.79137(15) 0.42608(16) 0.0490(7) Uani 1 1 d .
F24 F 0.9827(2) 0.81338(11) 0.53811(13) 0.0350(5) Uani 1 1 d .
F25 F 0.7209(2) 0.63734(11) 0.45379(11) 0.0299(5) Uani 1 1 d .
F26 F 0.8119(2) 0.94343(11) 0.42362(12) 0.0337(5) Uani 1 1 d .
F27 F 0.8532(2) 1.06555(13) 0.37439(12) 0.0410(6) Uani 1 1 d .
F28 F 0.8068(3) 1.17726(12) 0.45480(13) 0.0445(6) Uani 1 1 d .
F29 F 0.7173(3) 1.16155(11) 0.59036(13) 0.0413(6) Uani 1 1 d .
F30 F 0.6705(2) 1.03927(11) 0.64286(11) 0.0309(5) Uani 1 1 d .
F31 F 0.6053(3) 0.86613(13) 0.70893(12) 0.0430(6) Uani 1 1 d .
F32 F 0.3793(3) 0.87811(18) 0.75099(17) 0.0721(10) Uani 1 1 d .
F33 F 0.2077(3) 0.9385(2) 0.6643(2) 0.0805(11) Uani 1 1 d .
F34 F 0.2698(2) 0.98946(15) 0.53284(18) 0.0562(8) Uani 1 1 d .
F35 F 0.4952(2) 0.98480(12) 0.49121(13) 0.0328(5) Uani 1 1 d .
F36 F 0.49959(19) 0.69196(11) 0.59391(12) 0.0308(5) Uani 1 1 d .
F37 F 0.4478(2) 0.57033(12) 0.64050(13) 0.0399(6) Uani 1 1 d .
F38 F 0.6227(3) 0.47833(12) 0.67115(15) 0.0505(7) Uani 1 1 d .
F39 F 0.8600(3) 0.51306(13) 0.65501(15) 0.0506(7) Uani 1 1 d .
F40 F 0.9190(2) 0.63517(12) 0.60712(13) 0.0355(5) Uani 1 1 d .
O5 O 0.8202(2) 0.76682(13) 0.62905(13) 0.0242(5) Uani 1 1 d .
O6 O 0.5993(2) 0.75694(12) 0.47991(13) 0.0229(5) Uani 1 1 d .
O7 O 0.6111(2) 0.86993(13) 0.45598(13) 0.0244(5) Uani 1 1 d .
O8 O 0.7805(3) 0.89738(13) 0.62147(14) 0.0264(6) Uani 1 1 d .
C32 C 0.8946(4) 0.6643(2) 0.3931(2) 0.0327(9) Uani 1 1 d .
C33 C 0.9958(4) 0.7031(2) 0.3849(2) 0.0383(10) Uani 1 1 d .
C34 C 1.0234(4) 0.7527(2) 0.4339(2) 0.0339(9) Uani 1 1 d .
C35 C 0.9493(3) 0.7636(2) 0.4926(2) 0.0281(8) Uani 1 1 d .
C36 C 0.8439(3) 0.72644(18) 0.50332(19) 0.0242(7) Uani 1 1 d .
C37 C 0.8193(4) 0.6766(2) 0.45070(19) 0.0282(8) Uani 1 1 d .
C38 C 0.7596(3) 0.73886(17) 0.56789(18) 0.0205(7) Uani 1 1 d .
C39 C 0.6569(3) 0.78668(17) 0.54220(18) 0.0200(7) Uani 1 1 d .
H39 H 0.5972 0.7926 0.5817 0.024 Uiso 1 1 calc R
C40 C 0.5543(3) 0.80843(17) 0.43155(18) 0.0209(7) Uani 1 1 d .
C41 C 0.6966(3) 0.85668(17) 0.51297(17) 0.0177(6) Uani 1 1 d .
H41 H 0.7792 0.8528 0.4923 0.021 Uiso 1 1 calc R
C42 C 0.6950(3) 0.91612(17) 0.56833(17) 0.0194(7) Uani 1 1 d .
C43 C 0.7317(3) 0.98466(18) 0.53517(18) 0.0205(7) Uani 1 1 d .
C44 C 0.7837(3) 0.99494(18) 0.46775(19) 0.0251(8) Uani 1 1 d .
C45 C 0.8091(4) 1.0584(2) 0.4405(2) 0.0297(8) Uani 1 1 d .
C46 C 0.7843(4) 1.11547(19) 0.4814(2) 0.0312(9) Uani 1 1 d .
C47 C 0.7388(4) 1.10739(19) 0.5493(2) 0.0290(8) Uani 1 1 d .
C48 C 0.7150(3) 1.04347(18) 0.57500(19) 0.0246(8) Uani 1 1 d .
C49 C 0.5634(3) 0.92315(19) 0.5965(2) 0.0263(8) Uani 1 1 d .
C50 C 0.5274(4) 0.8979(2) 0.6629(2) 0.0335(9) Uani 1 1 d .
C51 C 0.4092(5) 0.9032(3) 0.6861(3) 0.0485(12) Uani 1 1 d .
C52 C 0.3222(4) 0.9334(3) 0.6424(3) 0.0506(13) Uani 1 1 d .
C53 C 0.3551(4) 0.9597(2) 0.5768(3) 0.0400(10) Uani 1 1 d .
C54 C 0.4721(4) 0.95524(19) 0.5551(2) 0.0286(8) Uani 1 1 d .
C55 C 0.4185(3) 0.8166(2) 0.4378(2) 0.0281(8) Uani 1 1 d .
H55A H 0.3981 0.8210 0.4892 0.042 Uiso 1 1 calc R
H55B H 0.3775 0.7769 0.4170 0.042 Uiso 1 1 calc R
H55C H 0.3920 0.8572 0.4114 0.042 Uiso 1 1 calc R
C56 C 0.5952(3) 0.7907(2) 0.3563(2) 0.0290(8) Uani 1 1 d .
H56A H 0.5627 0.7463 0.3423 0.043 Uiso 1 1 calc R
H56B H 0.6839 0.7893 0.3559 0.043 Uiso 1 1 calc R
H56C H 0.5656 0.8249 0.3217 0.043 Uiso 1 1 calc R
C57 C 0.7140(3) 0.66960(18) 0.59497(18) 0.0221(7) Uani 1 1 d .
C58 C 0.5942(3) 0.65019(18) 0.60605(18) 0.0245(8) Uani 1 1 d .
C59 C 0.5637(4) 0.5865(2) 0.6309(2) 0.0296(8) Uani 1 1 d .
C60 C 0.6529(4) 0.53952(19) 0.6468(2) 0.0340(9) Uani 1 1 d .
C61 C 0.7715(4) 0.5570(2) 0.6386(2) 0.0344(9) Uani 1 1 d .
C62 C 0.7998(4) 0.62101(19) 0.61354(19) 0.0270(8) Uani 1 1 d .
N1 N 0.1098(5) 0.6848(3) 0.8283(3) 0.0761(16) Uani 1 1 d .
N2 N 0.3402(5) 0.6726(3) 0.8261(4) 0.0847(18) Uani 1 1 d .
C63 C 0.1715(6) 0.7396(4) 0.8517(7) 0.131(5) Uani 1 1 d .
H63A H 0.1460 0.7500 0.9017 0.157 Uiso 1 1 calc R
H63B H 0.1474 0.7784 0.8206 0.157 Uiso 1 1 calc R
C64 C 0.3050(9) 0.7346(5) 0.8525(10) 0.187(8) Uani 1 1 d .
H64A H 0.3388 0.7710 0.8222 0.225 Uiso 1 1 calc R
H64B H 0.3371 0.7404 0.9028 0.225 Uiso 1 1 calc R
C65 C 0.2814(7) 0.6542(9) 0.7658(6) 0.210(10) Uani 1 1 d .
H65A H 0.2905 0.6047 0.7599 0.252 Uiso 1 1 calc R
H65B H 0.3208 0.6761 0.7241 0.252 Uiso 1 1 calc R
C66 C 0.1544(10) 0.6703(18) 0.7622(7) 0.35(2) Uani 1 1 d .
H66A H 0.1415 0.7096 0.7296 0.425 Uiso 1 1 calc R
H66B H 0.1094 0.6315 0.7410 0.425 Uiso 1 1 calc R
C67 C 0.2805(9) 0.6234(6) 0.8781(8) 0.148(5) Uani 1 1 d .
H67A H 0.2893 0.5765 0.8600 0.178 Uiso 1 1 calc R
H67B H 0.3207 0.6263 0.9267 0.178 Uiso 1 1 calc R
C68 C 0.1571(12) 0.6394(10) 0.8835(12) 0.274(14) Uani 1 1 d .
H68A H 0.1442 0.6600 0.9317 0.329 Uiso 1 1 calc R
H68B H 0.1099 0.5969 0.8812 0.329 Uiso 1 1 calc R
N3 N 0.8737(3) 0.95277(14) 0.73127(14) 0.0191(6) Uani 1 1 d .
N4 N 1.0145(3) 0.98402(16) 0.83895(16) 0.0246(6) Uani 1 1 d .
C69 C 0.8016(3) 0.97041(19) 0.79586(18) 0.0230(7) Uani 1 1 d .
H69A H 0.7513 0.9313 0.8098 0.028 Uiso 1 1 calc R
H69B H 0.7470 1.0088 0.7840 0.028 Uiso 1 1 calc R
C70 C 0.8879(3) 0.9899(2) 0.85953(19) 0.0255(8) Uani 1 1 d .
H70A H 0.8713 1.0370 0.8746 0.031 Uiso 1 1 calc R
H70B H 0.8731 0.9599 0.9015 0.031 Uiso 1 1 calc R
C71 C 1.0362(4) 0.9139(2) 0.8166(2) 0.0289(8) Uani 1 1 d .
H71A H 1.0197 0.8831 0.8575 0.035 Uiso 1 1 calc R
H71B H 1.1222 0.9085 0.8037 0.035 Uiso 1 1 calc R
C72 C 0.9538(3) 0.89471(18) 0.7501(2) 0.0253(8) Uani 1 1 d .
H72A H 1.0043 0.8832 0.7081 0.030 Uiso 1 1 calc R
H72B H 0.9042 0.8547 0.7620 0.030 Uiso 1 1 calc R
C73 C 1.0364(3) 1.0290(2) 0.77723(19) 0.0263(8) Uani 1 1 d .
H73A H 1.1213 1.0240 0.7620 0.032 Uiso 1 1 calc R
H73B H 1.0243 1.0765 0.7923 0.032 Uiso 1 1 calc R
C74 C 0.9498(3) 1.01244(19) 0.71237(19) 0.0252(8) Uani 1 1 d .
H74A H 0.8973 1.0519 0.7014 0.030 Uiso 1 1 calc R
H74B H 0.9973 1.0022 0.6687 0.030 Uiso 1 1 calc R
N5 N 0.7208(3) 0.71114(15) 0.90160(16) 0.0236(6) Uani 1 1 d .
N6 N 0.7061(3) 0.65212(17) 0.77888(16) 0.0327(8) Uani 1 1 d .
C75 C 0.6463(4) 0.7527(2) 0.8506(2) 0.0352(9) Uani 1 1 d .
H75A H 0.6857 0.7970 0.8428 0.042 Uiso 1 1 calc R
H75B H 0.5654 0.7609 0.8710 0.042 Uiso 1 1 calc R
C76 C 0.6330(4) 0.7140(2) 0.7772(2) 0.0344(9) Uani 1 1 d .
H76A H 0.5469 0.7023 0.7680 0.041 Uiso 1 1 calc R
H76B H 0.6595 0.7435 0.7371 0.041 Uiso 1 1 calc R
C77 C 0.8320(4) 0.6702(2) 0.7960(2) 0.0377(10) Uani 1 1 d .
H77A H 0.8609 0.7027 0.7594 0.045 Uiso 1 1 calc R
H77B H 0.8832 0.6292 0.7939 0.045 Uiso 1 1 calc R
C78 C 0.8445(4) 0.7022(2) 0.8728(2) 0.0341(9) Uani 1 1 d .
H78A H 0.8931 0.6724 0.9054 0.041 Uiso 1 1 calc R
H78B H 0.8859 0.7465 0.8699 0.041 Uiso 1 1 calc R
C79 C 0.6620(4) 0.6074(2) 0.8358(2) 0.0337(9) Uani 1 1 d .
H79A H 0.7143 0.5668 0.8394 0.040 Uiso 1 1 calc R
H79B H 0.5788 0.5923 0.8229 0.040 Uiso 1 1 calc R
C80 C 0.6617(4) 0.64363(19) 0.9099(2) 0.0304(8) Uani 1 1 d .
H80A H 0.5775 0.6495 0.9261 0.036 Uiso 1 1 calc R
H80B H 0.7066 0.6164 0.9468 0.036 Uiso 1 1 calc R
H1X H 0.804(7) 0.921(4) 0.649(4) 0.10(3) Uiso 1 1 d .
H2X H 0.065(5) 0.273(3) 0.987(3) 0.053(15) Uiso 1 1 d .
H3X H 0.732(4) 0.731(2) 0.946(2) 0.026(10) Uiso 1 1 d .
H4X H 0.827(7) 0.817(5) 0.617(4) 0.11(3) Uiso 1 1 d .

loop_
_atom_site_aniso_label
_atom_site_aniso_U_11
_atom_site_aniso_U_22
_atom_site_aniso_U_33
_atom_site_aniso_U_23
_atom_site_aniso_U_13
_atom_site_aniso_U_12
F1 0.0300(12) 0.0316(11) 0.0240(10) 0.0014(9) -0.0084(9) 0.0039(9)
F2 0.0338(12) 0.0337(12) 0.0297(11) -0.0065(10) -0.0072(9) -0.0049(10)
F3 0.0331(12) 0.0207(10) 0.0457(13) -0.0003(10) 0.0022(10) -0.0032(9)
F4 0.0284(11) 0.0224(11) 0.0400(12) 0.0097(9) -0.0025(10) 0.0053(9)
F5 0.0307(11) 0.0204(10) 0.0288(10) -0.0012(8) -0.0089(9) 0.0081(9)
F6 0.0260(11) 0.0281(11) 0.0228(10) -0.0007(9) -0.0066(8) 0.0056(9)
F7 0.0257(11) 0.0335(12) 0.0388(12) 0.0043(10) -0.0020(9) 0.0106(10)
F8 0.0338(12) 0.0294(12) 0.0438(13) -0.0036(10) 0.0096(10) 0.0116(10)
F9 0.0401(13) 0.0352(12) 0.0350(12) -0.0173(10) 0.0003(10) 0.0040(11)
F10 0.0255(11) 0.0315(12) 0.0280(11) -0.0093(9) -0.0091(9) 0.0073(9)
F11 0.0308(11) 0.0230(10) 0.0208(10) -0.0014(8) 0.0064(8) 0.0004(9)
F12 0.0392(13) 0.0248(11) 0.0304(11) -0.0089(9) 0.0009(10) -0.0027(10)
F13 0.0309(12) 0.0228(11) 0.0457(13) -0.0033(10) 0.0011(10) -0.0073(9)
F14 0.0311(12) 0.0302(12) 0.0429(13) 0.0003(10) 0.0146(10) -0.0102(10)
F15 0.0283(11) 0.0268(10) 0.0238(10) -0.0012(9) 0.0083(8) -0.0031(9)
F16 0.0527(16) 0.0256(12) 0.0447(13) -0.0095(11) -0.0072(12) 0.0051(11)
F17 0.093(2) 0.0457(17) 0.0510(16) -0.0273(14) -0.0308(16) 0.0390(16)
F18 0.085(2) 0.109(3) 0.0452(16) -0.0400(18) -0.0148(16) 0.072(2)
F19 0.0415(15) 0.135(3) 0.0300(13) -0.0081(17) 0.0047(12) 0.0441(19)
F20 0.0243(12) 0.0706(19) 0.0301(12) 0.0056(12) 0.0065(9) 0.0057(12)
O1 0.0218(12) 0.0334(14) 0.0171(12) 0.0073(10) 0.0012(10) 0.0081(11)
O2 0.0297(13) 0.0212(12) 0.0237(12) 0.0055(10) -0.0031(10) 0.0071(11)
O3 0.0247(13) 0.0250(12) 0.0167(11) 0.0065(10) 0.0015(9) 0.0011(10)
O4 0.0165(11) 0.0210(12) 0.0159(11) 0.0039(9) 0.0007(9) 0.0012(9)
C1 0.0190(17) 0.0275(18) 0.0179(16) 0.0032(14) 0.0003(13) 0.0056(14)
C2 0.0215(17) 0.032(2) 0.0221(17) -0.0046(15) 0.0017(14) -0.0029(15)
C3 0.0229(18) 0.0207(17) 0.0291(18) 0.0005(14) 0.0082(15) -0.0028(14)
C4 0.0186(16) 0.0284(19) 0.0223(17) 0.0068(15) 0.0016(14) 0.0026(15)
C5 0.0182(16) 0.0231(17) 0.0172(16) 0.0004(13) 0.0027(13) 0.0033(14)
C6 0.0208(17) 0.0195(16) 0.0206(16) -0.0018(13) 0.0000(13) 0.0044(14)
C7 0.0215(17) 0.0251(18) 0.0184(16) 0.0000(14) -0.0010(13) 0.0079(14)
C8 0.0229(17) 0.0191(16) 0.0167(15) 0.0036(13) -0.0022(13) 0.0018(14)
C9 0.0269(18) 0.0209(17) 0.0202(16) 0.0032(14) -0.0019(14) -0.0006(15)
C10 0.0185(16) 0.0203(16) 0.0158(15) 0.0007(13) -0.0002(12) -0.0005(13)
C11 0.0178(16) 0.0188(16) 0.0169(15) 0.0008(13) 0.0018(13) 0.0016(13)
C12 0.0201(16) 0.0163(15) 0.0189(15) 0.0035(13) 0.0053(13) 0.0011(13)
C13 0.0240(17) 0.0213(17) 0.0210(16) 0.0042(14) 0.0010(14) -0.0007(14)
C14 0.0186(16) 0.0245(18) 0.0287(18) 0.0090(15) 0.0025(14) 0.0028(14)
C15 0.0220(18) 0.0187(17) 0.0350(19) 0.0026(15) 0.0113(15) 0.0045(14)
C16 0.0289(18) 0.0181(16) 0.0253(17) -0.0019(14) 0.0068(15) -0.0031(15)
C17 0.0219(17) 0.0221(17) 0.0215(16) 0.0028(14) 0.0018(14) -0.0003(14)
C18 0.0191(16) 0.0193(16) 0.0186(16) 0.0018(13) -0.0028(13) 0.0012(13)
C19 0.0183(16) 0.0192(16) 0.0187(15) -0.0010(13) 0.0001(13) 0.0013(13)
C20 0.0217(17) 0.0239(17) 0.0206(16) -0.0054(14) -0.0045(13) 0.0039(14)
C21 0.0218(18) 0.0196(17) 0.0317(19) 0.0002(14) -0.0036(15) -0.0034(14)
C22 0.0187(17) 0.0253(18) 0.0278(18) 0.0046(15) 0.0014(14) -0.0032(14)
C23 0.0222(17) 0.0208(16) 0.0218(17) -0.0024(14) 0.0005(13) 0.0004(14)
C24 0.040(2) 0.035(2) 0.0228(18) 0.0004(16) -0.0076(16) 0.0014(18)
C25 0.039(2) 0.031(2) 0.036(2) 0.0108(17) -0.0050(18) -0.0070(18)
C26 0.0241(18) 0.039(2) 0.0180(16) -0.0038(15) -0.0052(14) 0.0150(16)
C27 0.048(3) 0.038(2) 0.0241(19) -0.0111(17) -0.0187(18) 0.023(2)
C28 0.061(3) 0.049(3) 0.034(2) -0.018(2) -0.022(2) 0.032(3)
C29 0.058(3) 0.073(4) 0.029(2) -0.028(2) -0.018(2) 0.042(3)
C30 0.033(2) 0.091(4) 0.0212(19) -0.009(2) -0.0028(17) 0.035(3)
C31 0.030(2) 0.055(3) 0.0217(18) -0.0019(18) -0.0077(16) 0.021(2)
F21 0.0580(16) 0.0426(14) 0.0233(11) -0.0059(10) 0.0031(11) 0.0211(12)
F22 0.0520(16) 0.0619(17) 0.0399(14) 0.0072(13) 0.0238(12) 0.0220(14)
F23 0.0308(13) 0.0531(16) 0.0639(17) 0.0171(14) 0.0159(12) 0.0033(12)
F24 0.0270(11) 0.0324(12) 0.0457(14) -0.0004(11) 0.0012(10) -0.0018(10)
F25 0.0421(13) 0.0224(10) 0.0252(10) -0.0035(9) 0.0001(9) 0.0007(10)
F26 0.0488(14) 0.0262(11) 0.0267(11) -0.0085(9) 0.0144(10) -0.0095(10)
F27 0.0598(16) 0.0361(13) 0.0277(12) 0.0007(10) 0.0089(11) -0.0198(12)
F28 0.0689(18) 0.0248(12) 0.0395(13) 0.0063(10) -0.0070(12) -0.0135(12)
F29 0.0671(17) 0.0180(11) 0.0388(13) -0.0065(10) -0.0023(12) 0.0040(11)
F30 0.0446(13) 0.0276(11) 0.0206(10) -0.0049(9) 0.0040(9) 0.0043(10)
F31 0.0675(17) 0.0387(13) 0.0230(11) 0.0063(10) 0.0062(11) 0.0053(13)
F32 0.093(2) 0.072(2) 0.0533(17) 0.0117(16) 0.0481(18) 0.0003(19)
F33 0.0483(18) 0.081(2) 0.115(3) -0.006(2) 0.0474(19) 0.0074(17)
F34 0.0314(14) 0.0473(16) 0.090(2) 0.0028(15) -0.0006(14) 0.0154(13)
F35 0.0295(11) 0.0300(11) 0.0386(12) 0.0079(10) -0.0047(9) 0.0041(10)
F36 0.0295(11) 0.0290(11) 0.0341(11) 0.0056(10) 0.0035(9) -0.0027(10)
F37 0.0467(14) 0.0346(13) 0.0384(13) 0.0049(10) 0.0018(11) -0.0152(11)
F38 0.080(2) 0.0225(12) 0.0487(15) 0.0089(11) -0.0012(14) -0.0102(13)
F39 0.0652(18) 0.0280(12) 0.0584(16) 0.0131(12) -0.0045(14) 0.0173(13)
F40 0.0317(12) 0.0353(12) 0.0394(12) 0.0051(10) -0.0041(10) 0.0122(10)
O5 0.0303(14) 0.0228(13) 0.0192(12) -0.0005(10) -0.0070(10) -0.0005(11)
O6 0.0300(13) 0.0186(12) 0.0197(12) 0.0004(10) -0.0085(10) -0.0030(10)
O7 0.0309(13) 0.0217(12) 0.0201(12) 0.0021(10) -0.0111(10) -0.0017(11)
O8 0.0386(15) 0.0204(13) 0.0197(12) -0.0048(11) -0.0104(11) 0.0056(11)
C32 0.046(2) 0.032(2) 0.0205(17) 0.0015(16) 0.0038(16) 0.0208(19)
C33 0.039(2) 0.044(2) 0.032(2) 0.0107(19) 0.0099(18) 0.020(2)
C34 0.0233(19) 0.040(2) 0.038(2) 0.0111(19) 0.0045(16) 0.0045(17)
C35 0.0254(18) 0.0258(18) 0.033(2) 0.0046(16) 0.0021(16) 0.0064(16)
C36 0.0277(18) 0.0203(16) 0.0248(17) 0.0009(14) 0.0017(15) 0.0049(15)
C37 0.036(2) 0.0285(19) 0.0199(17) 0.0034(15) 0.0013(15) 0.0121(17)
C38 0.0257(18) 0.0183(16) 0.0176(16) -0.0021(13) 0.0004(14) 0.0010(14)
C39 0.0251(17) 0.0200(16) 0.0148(15) -0.0020(13) -0.0022(13) 0.0000(14)
C40 0.0252(18) 0.0190(16) 0.0182(16) 0.0017(13) -0.0060(13) -0.0036(14)
C41 0.0180(16) 0.0189(15) 0.0161(15) -0.0016(13) -0.0022(12) 0.0000(13)
C42 0.0253(17) 0.0183(16) 0.0146(15) 0.0010(13) -0.0019(13) 0.0010(14)
C43 0.0201(16) 0.0206(16) 0.0205(16) -0.0020(14) -0.0053(13) -0.0013(14)
C44 0.0306(19) 0.0216(18) 0.0232(17) -0.0071(14) -0.0017(15) -0.0054(15)
C45 0.036(2) 0.0297(19) 0.0234(18) 0.0001(16) -0.0017(15) -0.0100(17)
C46 0.040(2) 0.0201(18) 0.033(2) 0.0063(15) -0.0112(17) -0.0076(16)
C47 0.038(2) 0.0216(18) 0.0267(18) -0.0056(15) -0.0075(16) 0.0049(16)
C48 0.0315(19) 0.0234(18) 0.0187(16) -0.0016(14) -0.0069(14) 0.0007(15)
C49 0.0299(19) 0.0222(17) 0.0269(18) -0.0031(15) 0.0041(15) 0.0008(15)
C50 0.046(2) 0.0251(19) 0.0295(19) -0.0002(16) 0.0083(18) 0.0031(18)
C51 0.063(3) 0.040(3) 0.044(2) -0.001(2) 0.031(2) -0.003(2)
C52 0.041(3) 0.044(3) 0.068(3) -0.008(2) 0.027(2) 0.005(2)
C53 0.032(2) 0.030(2) 0.058(3) -0.003(2) 0.007(2) 0.0069(18)
C54 0.031(2) 0.0205(17) 0.034(2) -0.0012(16) 0.0036(16) 0.0026(16)
C55 0.0261(19) 0.0252(18) 0.033(2) 0.0008(16) -0.0013(16) -0.0016(15)
C56 0.0273(19) 0.037(2) 0.0220(17) -0.0026(16) -0.0040(15) -0.0016(17)
C57 0.0315(19) 0.0205(17) 0.0140(15) -0.0028(13) -0.0018(13) 0.0028(15)
C58 0.033(2) 0.0231(18) 0.0167(16) -0.0018(14) -0.0019(14) 0.0027(15)
C59 0.041(2) 0.0282(19) 0.0198(17) -0.0013(15) 0.0001(16) -0.0095(17)
C60 0.061(3) 0.0153(17) 0.0257(19) -0.0008(14) -0.0012(18) -0.0026(18)
C61 0.053(3) 0.0231(19) 0.0266(19) 0.0022(16) -0.0042(18) 0.0074(19)
C62 0.039(2) 0.0228(18) 0.0192(16) 0.0006(14) -0.0032(15) 0.0031(16)
N1 0.058(3) 0.080(4) 0.090(4) -0.036(3) -0.008(3) 0.011(3)
N2 0.057(3) 0.080(4) 0.118(5) -0.028(4) 0.011(3) 0.005(3)
C63 0.052(4) 0.073(5) 0.266(13) -0.086(7) -0.008(6) 0.004(4)
C64 0.092(7) 0.085(7) 0.39(2) -0.101(11) 0.073(10) -0.014(5)
C65 0.052(4) 0.42(3) 0.156(9) -0.211(14) 0.014(5) -0.026(8)
C66 0.091(7) 0.86(6) 0.113(9) -0.16(2) -0.003(7) 0.132(18)
C67 0.083(6) 0.111(8) 0.251(15) 0.070(9) -0.006(8) -0.003(6)
C68 0.123(10) 0.28(2) 0.42(3) 0.23(2) 0.082(14) 0.115(13)
N3 0.0227(14) 0.0179(14) 0.0167(13) 0.0000(11) 0.0013(11) 0.0012(12)
N4 0.0298(16) 0.0241(15) 0.0196(14) 0.0011(12) -0.0035(12) -0.0012(13)
C69 0.0220(17) 0.0297(19) 0.0175(16) -0.0024(14) 0.0019(13) -0.0002(15)
C70 0.0289(19) 0.0291(19) 0.0185(16) -0.0045(14) 0.0009(14) -0.0033(16)
C71 0.0283(19) 0.031(2) 0.0273(18) 0.0000(16) -0.0060(15) 0.0046(16)
C72 0.0283(19) 0.0201(17) 0.0273(18) -0.0042(14) -0.0042(15) 0.0074(15)
C73 0.0266(18) 0.0265(18) 0.0256(18) -0.0007(15) -0.0013(15) -0.0082(15)
C74 0.0308(19) 0.0231(18) 0.0217(17) 0.0026(14) -0.0004(15) -0.0050(16)
N5 0.0309(17) 0.0236(15) 0.0161(14) -0.0011(12) -0.0025(12) -0.0071(13)
N6 0.050(2) 0.0305(17) 0.0178(15) -0.0043(13) -0.0037(14) -0.0101(16)
C75 0.052(3) 0.026(2) 0.027(2) -0.0001(16) -0.0133(18) 0.0001(18)
C76 0.056(3) 0.0266(19) 0.0205(18) 0.0020(15) -0.0091(18) -0.0035(18)
C77 0.045(2) 0.043(2) 0.0255(19) -0.0073(18) 0.0040(18) -0.006(2)
C78 0.035(2) 0.040(2) 0.0274(19) -0.0099(17) 0.0046(17) -0.0089(18)
C79 0.049(2) 0.0259(19) 0.0265(19) -0.0018(16) -0.0016(18) -0.0057(18)
C80 0.043(2) 0.0231(18) 0.0250(18) 0.0006(15) 0.0003(16) -0.0069(17)

loop_
_atom_type_symbol
_atom_type_description
_atom_type_scat_dispersion_real
_atom_type_scat_dispersion_imag
_atom_type_scat_source
C C 0.0033 0.0016 'International Tables Vol C Tables 4.2.6.8 and 6.1.1.4'
H H 0.0000 0.0000 'International Tables Vol C Tables 4.2.6.8 and 6.1.1.4'
F F 0.0171 0.0103 'International Tables Vol C Tables 4.2.6.8 and 6.1.1.4'
N N 0.0061 0.0033 'International Tables Vol C Tables 4.2.6.8 and 6.1.1.4'
O O 0.0106 0.0060 'International Tables Vol C Tables 4.2.6.8 and 6.1.1.4'

loop_
_geom_angle_atom_site_label_1
_geom_angle_atom_site_label_2
_geom_angle_atom_site_label_3
_geom_angle
C7 O1 H2X 117(3)
C8 O2 C9 110.2(2)
C9 O3 C10 109.4(2)
F1 C1 C6 120.6(3)
F1 C1 C2 120.0(3)
C6 C1 C2 119.5(3)
F2 C2 C3 120.5(3)
F2 C2 C1 120.4(3)
C3 C2 C1 119.0(3)
F3 C3 C4 120.4(3)
F3 C3 C2 118.8(3)
C4 C3 C2 120.8(3)
F4 C4 C3 116.0(3)
F4 C4 C5 121.8(3)
C3 C4 C5 122.2(3)
C6 C5 C4 115.4(3)
C6 C5 C7 121.2(3)
C4 C5 C7 123.3(3)
F5 C6 C1 116.2(3)
F5 C6 C5 120.8(3)
C1 C6 C5 123.0(3)
O1 C7 C5 113.1(3)
O1 C7 C26 102.8(3)
C5 C7 C26 109.2(3)
O1 C7 C8 109.1(3)
C5 C7 C8 109.1(3)
C26 C7 C8 113.5(3)
O2 C8 C10 104.1(3)
O2 C8 C7 109.5(3)
C10 C8 C7 114.9(3)
O2 C8 H8 109.4
C10 C8 H8 109.4
C7 C8 H8 109.4
O3 C9 O2 105.9(3)
O3 C9 C25 107.6(3)
O2 C9 C25 110.1(3)
O3 C9 C24 110.5(3)
O2 C9 C24 108.5(3)
C25 C9 C24 113.9(3)
O3 C10 C8 102.9(3)
O3 C10 C11 109.3(3)
C8 C10 C11 115.5(3)
O3 C10 H10 109.6
C8 C10 H10 109.6
C11 C10 H10 109.6
O4 C11 C12 107.1(3)
O4 C11 C10 106.6(3)
C12 C11 C10 113.4(3)
O4 C11 C18 113.9(3)
C12 C11 C18 109.6(3)
C10 C11 C18 106.3(3)
C17 C12 C13 114.8(3)
C17 C12 C11 126.9(3)
C13 C12 C11 118.1(3)
F6 C13 C14 116.9(3)
F6 C13 C12 119.2(3)
C14 C13 C12 123.9(3)
F7 C14 C13 120.8(3)
F7 C14 C15 119.9(3)
C13 C14 C15 119.3(3)
F8 C15 C16 119.9(3)
F8 C15 C14 121.0(3)
C16 C15 C14 119.1(3)
F9 C16 C15 119.3(3)
F9 C16 C17 120.0(3)
C15 C16 C17 120.7(3)
F10 C17 C16 115.4(3)
F10 C17 C12 122.3(3)
C16 C17 C12 122.2(3)
C23 C18 C19 114.5(3)
C23 C18 C11 122.6(3)
C19 C18 C11 122.6(3)
F11 C19 C20 115.0(3)
F11 C19 C18 121.9(3)
C20 C19 C18 123.1(3)
F12 C20 C21 120.4(3)
F12 C20 C19 120.0(3)
C21 C20 C19 119.6(3)
F13 C21 C20 119.9(3)
F13 C21 C22 120.4(3)
C20 C21 C22 119.7(3)
F14 C22 C21 120.1(3)
F14 C22 C23 120.3(3)
C21 C22 C23 119.6(3)
F15 C23 C22 115.6(3)
F15 C23 C18 120.9(3)
C22 C23 C18 123.4(3)
C9 C24 H24A 109.5
C9 C24 H24B 109.5
H24A C24 H24B 109.5
C9 C24 H24C 109.5
H24A C24 H24C 109.5
H24B C24 H24C 109.5
C9 C25 H25A 109.5
C9 C25 H25B 109.5
H25A C25 H25B 109.5
C9 C25 H25C 109.5
H25A C25 H25C 109.5
H25B C25 H25C 109.5
C31 C26 C27 116.0(4)
C31 C26 C7 116.9(4)
C27 C26 C7 126.8(4)
F16 C27 C28 115.8(4)
F16 C27 C26 122.8(3)
C28 C27 C26 121.4(5)
F17 C28 C29 120.7(4)
F17 C28 C27 118.8(5)
C29 C28 C27 120.4(5)
F18 C29 C28 120.2(6)
F18 C29 C30 119.7(5)
C28 C29 C30 120.1(4)
F19 C30 C29 121.3(4)
F19 C30 C31 119.1(5)
C29 C30 C31 119.6(5)
F20 C31 C30 117.2(4)
F20 C31 C26 120.4(4)
C30 C31 C26 122.4(5)
C38 O5 H4X 104(5)
C39 O6 C40 110.4(2)
C41 O7 C40 110.7(2)
C42 O8 H1X 123(6)
F21 C32 C33 120.8(3)
F21 C32 C37 119.7(4)
C33 C32 C37 119.5(4)
F22 C33 C34 120.7(4)
F22 C33 C32 119.1(4)
C34 C33 C32 120.2(4)
F23 C34 C33 120.6(4)
F23 C34 C35 119.4(4)
C33 C34 C35 120.0(4)
F24 C35 C34 116.2(4)
F24 C35 C36 121.1(3)
C34 C35 C36 122.6(4)
C35 C36 C37 114.9(3)
C35 C36 C38 123.1(3)
C37 C36 C38 122.1(3)
F25 C37 C32 115.7(3)
F25 C37 C36 121.5(3)
C32 C37 C36 122.8(4)
O5 C38 C39 109.7(3)
O5 C38 C57 104.0(3)
C39 C38 C57 113.5(3)
O5 C38 C36 113.1(3)
C39 C38 C36 108.3(3)
C57 C38 C36 108.3(3)
O6 C39 C38 107.7(3)
O6 C39 C41 102.3(2)
C38 C39 C41 116.2(3)
O6 C39 H39 110.1
C38 C39 H39 110.1
C41 C39 H39 110.1
O6 C40 O7 105.4(2)
O6 C40 C56 107.3(3)
O7 C40 C56 110.3(3)
O6 C40 C55 111.0(3)
O7 C40 C55 108.1(3)
C56 C40 C55 114.4(3)
O7 C41 C39 103.4(3)
O7 C41 C42 109.1(3)
C39 C41 C42 116.1(3)
O7 C41 H41 109.3
C39 C41 H41 109.3
C42 C41 H41 109.3
O8 C42 C43 109.3(3)
O8 C42 C41 103.9(3)
C43 C42 C41 113.4(3)
O8 C42 C49 114.3(3)
C43 C42 C49 108.0(3)
C41 C42 C49 108.1(3)
C48 C43 C44 114.2(3)
C48 C43 C42 119.1(3)
C44 C43 C42 126.7(3)
F26 C44 C45 114.6(3)
F26 C44 C43 122.2(3)
C45 C44 C43 123.1(3)
F27 C45 C44 120.7(3)
F27 C45 C46 119.5(3)
C44 C45 C46 119.8(3)
F28 C46 C47 121.0(4)
F28 C46 C45 120.1(4)
C47 C46 C45 118.9(3)
F29 C47 C46 119.8(3)
F29 C47 C48 120.3(3)
C46 C47 C48 119.9(3)
F30 C48 C47 116.7(3)
F30 C48 C43 119.4(3)
C47 C48 C43 124.0(3)
C50 C49 C54 115.1(4)
C50 C49 C42 123.3(3)
C54 C49 C42 121.6(3)
F31 C50 C51 115.7(4)
F31 C50 C49 121.9(4)
C51 C50 C49 122.4(4)
F32 C51 C52 119.8(4)
F32 C51 C50 119.9(5)
C52 C51 C50 120.2(4)
F33 C52 C53 120.6(5)
F33 C52 C51 120.5(5)
C53 C52 C51 118.9(4)
F34 C53 C54 120.1(4)
F34 C53 C52 119.5(4)
C54 C53 C52 120.4(4)
F35 C54 C53 115.4(4)
F35 C54 C49 121.6(3)
C53 C54 C49 123.0(4)
C40 C55 H55A 109.5
C40 C55 H55B 109.5
H55A C55 H55B 109.5
C40 C55 H55C 109.5
H55A C55 H55C 109.5
H55B C55 H55C 109.5
C40 C56 H56A 109.5
C40 C56 H56B 109.5
H56A C56 H56B 109.5
C40 C56 H56C 109.5
H56A C56 H56C 109.5
H56B C56 H56C 109.5
C62 C57 C58 114.7(3)
C62 C57 C38 117.9(3)
C58 C57 C38 127.4(3)
F36 C58 C59 114.8(3)
F36 C58 C57 122.8(3)
C59 C58 C57 122.5(3)
F37 C59 C60 119.4(4)
F37 C59 C58 120.3(4)
C60 C59 C58 120.3(4)
F38 C60 C61 120.9(4)
F38 C60 C59 119.9(4)
C61 C60 C59 119.1(4)
F39 C61 C60 120.5(4)
F39 C61 C62 120.0(4)
C60 C61 C62 119.5(4)
F40 C62 C61 116.5(3)
F40 C62 C57 119.7(3)
C61 C62 C57 123.8(4)
C63 N1 C66 105.5(15)
C63 N1 C68 95.9(10)
C66 N1 C68 111.5(14)
C65 N2 C64 113.8(12)
C65 N2 C67 98.1(10)
C64 N2 C67 102.5(9)
N1 C63 C64 116.5(7)
N1 C63 H63A 108.2
C64 C63 H63A 108.2
N1 C63 H63B 108.2
C64 C63 H63B 108.2
H63A C63 H63B 107.3
N2 C64 C63 110.3(8)
N2 C64 H64A 109.6
C63 C64 H64A 109.6
N2 C64 H64B 109.6
C63 C64 H64B 109.6
H64A C64 H64B 108.1
N2 C65 C66 115.9(9)
N2 C65 H65A 108.3
C66 C65 H65A 108.4
N2 C65 H65B 108.3
C66 C65 H65B 108.3
H65A C65 H65B 107.4
N1 C66 C65 112.4(9)
N1 C66 H66A 109.1
C65 C66 H66A 109.2
N1 C66 H66B 109.1
C65 C66 H66B 109.1
H66A C66 H66B 107.8
C68 C67 N2 109.6(9)
C68 C67 H67A 109.7
N2 C67 H67A 109.7
C68 C67 H67B 109.8
N2 C67 H67B 109.8
H67A C67 H67B 108.2
C67 C68 N1 115.2(12)
C67 C68 H68A 108.4
N1 C68 H68A 108.4
C67 C68 H68B 108.5
N1 C68 H68B 108.5
H68A C68 H68B 107.5
C72 N3 C69 108.8(3)
C72 N3 C74 109.2(3)
C69 N3 C74 108.4(3)
C70 N4 C71 108.1(3)
C70 N4 C73 109.2(3)
C71 N4 C73 108.9(3)
N3 C69 C70 109.4(3)
N3 C69 H69A 109.8
C70 C69 H69A 109.8
N3 C69 H69B 109.8
C70 C69 H69B 109.8
H69A C69 H69B 108.2
N4 C70 C69 111.2(3)
N4 C70 H70A 109.4
C69 C70 H70A 109.4
N4 C70 H70B 109.4
C69 C70 H70B 109.4
H70A C70 H70B 108.0
N4 C71 C72 110.8(3)
N4 C71 H71A 109.5
C72 C71 H71A 109.5
N4 C71 H71B 109.5
C72 C71 H71B 109.5
H71A C71 H71B 108.1
N3 C72 C71 109.2(3)
N3 C72 H72A 109.8
C71 C72 H72A 109.8
N3 C72 H72B 109.8
C71 C72 H72B 109.8
H72A C72 H72B 108.3
N4 C73 C74 111.0(3)
N4 C73 H73A 109.4
C74 C73 H73A 109.4
N4 C73 H73B 109.4
C74 C73 H73B 109.4
H73A C73 H73B 108.0
N3 C74 C73 109.2(3)
N3 C74 H74A 109.8
C73 C74 H74A 109.8
N3 C74 H74B 109.8
C73 C74 H74B 109.8
H74A C74 H74B 108.3
C75 N5 C78 109.9(3)
C75 N5 C80 108.8(3)
C78 N5 C80 109.8(3)
C75 N5 H3X 113(3)
C78 N5 H3X 106(3)
C80 N5 H3X 110(3)
C77 N6 C79 108.9(3)
C77 N6 C76 108.7(3)
C79 N6 C76 109.1(3)
N5 C75 C76 108.4(3)
N5 C75 H75A 110.0
C76 C75 H75A 110.0
N5 C75 H75B 110.0
C76 C75 H75B 110.0
H75A C75 H75B 108.4
N6 C76 C75 110.6(3)
N6 C76 H76A 109.5
C75 C76 H76A 109.5
N6 C76 H76B 109.5
C75 C76 H76B 109.5
H76A C76 H76B 108.1
N6 C77 C78 111.1(3)
N6 C77 H77A 109.4
C78 C77 H77A 109.4
N6 C77 H77B 109.4
C78 C77 H77B 109.4
H77A C77 H77B 108.0
N5 C78 C77 108.1(3)
N5 C78 H78A 110.1
C77 C78 H78A 110.1
N5 C78 H78B 110.1
C77 C78 H78B 110.1
H78A C78 H78B 108.4
N6 C79 C80 111.1(3)
N6 C79 H79A 109.4
C80 C79 H79A 109.4
N6 C79 H79B 109.4
C80 C79 H79B 109.4
H79A C79 H79B 108.0
N5 C80 C79 108.4(3)
N5 C80 H80A 110.0
C79 C80 H80A 110.0
N5 C80 H80B 110.0
C79 C80 H80B 110.0
H80A C80 H80B 108.4

loop_
_geom_bond_atom_site_label_1
_geom_bond_atom_site_label_2
_geom_bond_distance
F1 C1 1.333(4)
F2 C2 1.338(4)
F3 C3 1.344(4)
F4 C4 1.341(4)
F5 C6 1.342(4)
F6 C13 1.343(4)
F7 C14 1.333(4)
F8 C15 1.337(4)
F9 C16 1.340(4)
F10 C17 1.341(4)
F11 C19 1.347(4)
F12 C20 1.335(4)
F13 C21 1.343(4)
F14 C22 1.335(4)
F15 C23 1.348(4)
F16 C27 1.337(6)
F17 C28 1.340(7)
F18 C29 1.348(5)
F19 C30 1.351(6)
F20 C31 1.342(6)
O1 C7 1.410(4)
O1 H2X 0.91(6)
O2 C8 1.410(4)
O2 C9 1.440(4)
O3 C9 1.421(4)
O3 C10 1.425(4)
O4 C11 1.385(4)
C1 C6 1.378(5)
C1 C2 1.385(5)
C2 C3 1.375(5)
C3 C4 1.372(5)
C4 C5 1.397(5)
C5 C6 1.397(5)
C5 C7 1.540(5)
C7 C26 1.551(5)
C7 C8 1.557(5)
C8 C10 1.536(5)
C8 H8 1.0000
C9 C25 1.512(5)
C9 C24 1.516(5)
C10 C11 1.553(5)
C10 H10 1.0000
C11 C12 1.551(5)
C11 C18 1.556(5)
C12 C17 1.396(5)
C12 C13 1.404(5)
C13 C14 1.371(5)
C14 C15 1.386(5)
C15 C16 1.378(5)
C16 C17 1.386(5)
C18 C23 1.392(5)
C18 C19 1.403(5)
C19 C20 1.387(5)
C20 C21 1.374(5)
C21 C22 1.377(5)
C22 C23 1.383(5)
C24 H24A 0.9800
C24 H24B 0.9800
C24 H24C 0.9800
C25 H25A 0.9800
C25 H25B 0.9800
C25 H25C 0.9800
C26 C31 1.390(6)
C26 C27 1.402(6)
C27 C28 1.395(6)
C28 C29 1.356(9)
C29 C30 1.374(9)
C30 C31 1.388(6)
F21 C32 1.341(5)
F22 C33 1.358(5)
F23 C34 1.341(5)
F24 C35 1.339(5)
F25 C37 1.338(5)
F26 C44 1.344(4)
F27 C45 1.328(4)
F28 C46 1.342(4)
F29 C47 1.335(4)
F30 C48 1.356(4)
F31 C50 1.348(5)
F32 C51 1.342(5)
F33 C52 1.340(5)
F34 C53 1.360(5)
F35 C54 1.342(5)
F36 C58 1.346(4)
F37 C59 1.335(5)
F38 C60 1.335(5)
F39 C61 1.337(5)
F40 C62 1.354(5)
O5 C38 1.409(4)
O5 H4X 1.03(9)
O6 C39 1.425(4)
O6 C40 1.433(4)
O7 C41 1.419(4)
O7 C40 1.436(4)
O8 C42 1.393(4)
O8 H1X 0.73(8)
C32 C33 1.367(7)
C32 C37 1.385(5)
C33 C34 1.361(7)
C34 C35 1.387(6)
C35 C36 1.395(5)
C36 C37 1.403(5)
C36 C38 1.546(5)
C38 C39 1.542(5)
C38 C57 1.546(5)
C39 C41 1.552(5)
C39 H39 1.0000
C40 C56 1.509(5)
C40 C55 1.516(5)
C41 C42 1.556(5)
C41 H41 1.0000
C42 C43 1.544(5)
C42 C49 1.561(5)
C43 C48 1.389(5)
C43 C44 1.394(5)
C44 C45 1.383(5)
C45 C46 1.387(6)
C46 C47 1.367(6)
C47 C48 1.377(5)
C49 C50 1.387(5)
C49 C54 1.401(6)
C50 C51 1.387(6)
C51 C52 1.375(8)
C52 C53 1.372(7)
C53 C54 1.365(6)
C55 H55A 0.9800
C55 H55B 0.9800
C55 H55C 0.9800
C56 H56A 0.9800
C56 H56B 0.9800
C56 H56C 0.9800
C57 C62 1.387(5)
C57 C58 1.398(5)
C58 C59 1.383(5)
C59 C60 1.382(6)
C60 C61 1.367(6)
C61 C62 1.385(6)
N1 C63 1.345(9)
N1 C66 1.353(12)
N1 C68 1.445(15)
N2 C65 1.323(10)
N2 C64 1.377(11)
N2 C67 1.526(13)
C63 C64 1.478(12)
C63 H63A 0.9900
C63 H63B 0.9900
C64 H64A 0.9900
C64 H64B 0.9900
C65 C66 1.438(14)
C65 H65A 0.9900
C65 H65B 0.9900
C66 H66A 0.9900
C66 H66B 0.9900
C67 C68 1.405(14)
C67 H67A 0.9900
C67 H67B 0.9900
C68 H68A 0.9900
C68 H68B 0.9900
N3 C72 1.486(4)
N3 C69 1.488(4)
N3 C74 1.495(5)
N4 C70 1.462(5)
N4 C71 1.467(5)
N4 C73 1.467(5)
C69 C70 1.542(5)
C69 H69A 0.9900
C69 H69B 0.9900
C70 H70A 0.9900
C70 H70B 0.9900
C71 C72 1.554(5)
C71 H71A 0.9900
C71 H71B 0.9900
C72 H72A 0.9900
C72 H72B 0.9900
C73 C74 1.546(5)
C73 H73A 0.9900
C73 H73B 0.9900
C74 H74A 0.9900
C74 H74B 0.9900
N5 C75 1.483(5)
N5 C78 1.488(5)
N5 C80 1.496(5)
N5 H3X 0.90(5)
N6 C77 1.463(6)
N6 C79 1.464(5)
N6 C76 1.467(6)
C75 C76 1.555(5)
C75 H75A 0.9900
C75 H75B 0.9900
C76 H76A 0.9900
C76 H76B 0.9900
C77 C78 1.550(5)
C77 H77A 0.9900
C77 H77B 0.9900
C78 H78A 0.9900
C78 H78B 0.9900
C79 C80 1.540(5)
C79 H79A 0.9900
C79 H79B 0.9900
C80 H80A 0.9900
C80 H80B 0.9900

loop_
_geom_torsion_atom_site_label_1
_geom_torsion_atom_site_label_2
_geom_torsion_atom_site_label_3
_geom_torsion_atom_site_label_4
_geom_torsion
F1 C1 C2 F2 -1.7(5)
C6 C1 C2 F2 179.3(3)
F1 C1 C2 C3 178.0(3)
C6 C1 C2 C3 -1.0(5)
F2 C2 C3 F3 1.5(5)
C1 C2 C3 F3 -178.2(3)
F2 C2 C3 C4 -179.1(3)
C1 C2 C3 C4 1.2(5)
F3 C3 C4 F4 0.9(5)
C2 C3 C4 F4 -178.5(3)
F3 C3 C4 C5 179.1(3)
C2 C3 C4 C5 -0.4(5)
F4 C4 C5 C6 177.4(3)
C3 C4 C5 C6 -0.6(5)
F4 C4 C5 C7 -1.5(5)
C3 C4 C5 C7 -179.6(3)
F1 C1 C6 F5 1.4(5)
C2 C1 C6 F5 -179.5(3)
F1 C1 C6 C5 -179.1(3)
C2 C1 C6 C5 0.0(5)
C4 C5 C6 F5 -179.7(3)
C7 C5 C6 F5 -0.7(5)
C4 C5 C6 C1 0.8(5)
C7 C5 C6 C1 179.8(3)
C6 C5 C7 O1 157.2(3)
C4 C5 C7 O1 -23.9(5)
C6 C5 C7 C26 43.4(4)
C4 C5 C7 C26 -137.7(3)
C6 C5 C7 C8 -81.2(4)
C4 C5 C7 C8 97.8(4)
C9 O2 C8 C10 -17.1(3)
C9 O2 C8 C7 -140.4(3)
O1 C7 C8 O2 176.7(3)
C5 C7 C8 O2 52.7(4)
C26 C7 C8 O2 -69.3(3)
O1 C7 C8 C10 60.0(4)
C5 C7 C8 C10 -64.0(4)
C26 C7 C8 C10 174.0(3)
C10 O3 C9 O2 16.5(3)
C10 O3 C9 C25 134.3(3)
C10 O3 C9 C24 -100.8(3)
C8 O2 C9 O3 1.5(4)
C8 O2 C9 C25 -114.6(3)
C8 O2 C9 C24 120.1(3)
C9 O3 C10 C8 -26.2(3)
C9 O3 C10 C11 -149.5(3)
O2 C8 C10 O3 26.0(3)
C7 C8 C10 O3 145.8(3)
O2 C8 C10 C11 145.0(3)
C7 C8 C10 C11 -95.2(3)
O3 C10 C11 O4 -179.6(3)
C8 C10 C11 O4 64.9(3)
O3 C10 C11 C12 -62.1(3)
C8 C10 C11 C12 -177.5(3)
O3 C10 C11 C18 58.5(3)
C8 C10 C11 C18 -57.0(3)
O4 C11 C12 C17 103.5(4)
C10 C11 C12 C17 -13.7(5)
C18 C11 C12 C17 -132.4(3)
O4 C11 C12 C13 -71.3(4)
C10 C11 C12 C13 171.5(3)
C18 C11 C12 C13 52.8(4)
C17 C12 C13 F6 -179.4(3)
C11 C12 C13 F6 -4.0(5)
C17 C12 C13 C14 0.3(5)
C11 C12 C13 C14 175.7(3)
F6 C13 C14 F7 0.0(5)
C12 C13 C14 F7 -179.7(3)
F6 C13 C14 C15 179.9(3)
C12 C13 C14 C15 0.2(5)
F7 C14 C15 F8 1.5(5)
C13 C14 C15 F8 -178.4(3)
F7 C14 C15 C16 179.6(3)
C13 C14 C15 C16 -0.3(5)
F8 C15 C16 F9 0.1(5)
C14 C15 C16 F9 -178.0(3)
F8 C15 C16 C17 177.9(3)
C14 C15 C16 C17 -0.2(5)
F9 C16 C17 F10 -0.5(5)
C15 C16 C17 F10 -178.2(3)
F9 C16 C17 C12 178.6(3)
C15 C16 C17 C12 0.8(5)
C13 C12 C17 F10 178.1(3)
C11 C12 C17 F10 3.2(5)
C13 C12 C17 C16 -0.8(5)
C11 C12 C17 C16 -175.7(3)
O4 C11 C18 C23 163.9(3)
C12 C11 C18 C23 44.0(4)
C10 C11 C18 C23 -79.0(4)
O4 C11 C18 C19 -22.8(4)
C12 C11 C18 C19 -142.8(3)
C10 C11 C18 C19 94.3(4)
C23 C18 C19 F11 -179.6(3)
C11 C18 C19 F11 6.7(5)
C23 C18 C19 C20 1.7(5)
C11 C18 C19 C20 -172.1(3)
F11 C19 C20 F12 1.3(4)
C18 C19 C20 F12 -179.8(3)
F11 C19 C20 C21 -178.2(3)
C18 C19 C20 C21 0.7(5)
F12 C20 C21 F13 -0.1(5)
C19 C20 C21 F13 179.3(3)
F12 C20 C21 C22 178.7(3)
C19 C20 C21 C22 -1.9(5)
F13 C21 C22 F14 -1.1(5)
C20 C21 C22 F14 -179.8(3)
F13 C21 C22 C23 179.4(3)
C20 C21 C22 C23 0.6(5)
F14 C22 C23 F15 1.8(5)
C21 C22 C23 F15 -178.7(3)
F14 C22 C23 C18 -177.6(3)
C21 C22 C23 C18 2.0(5)
C19 C18 C23 F15 177.7(3)
C11 C18 C23 F15 -8.6(5)
C19 C18 C23 C22 -3.0(5)
C11 C18 C23 C22 170.7(3)
O1 C7 C26 C31 -62.1(4)
C5 C7 C26 C31 58.3(4)
C8 C7 C26 C31 -179.8(3)
O1 C7 C26 C27 112.1(4)
C5 C7 C26 C27 -127.5(4)
C8 C7 C26 C27 -5.6(5)
C31 C26 C27 F16 179.0(3)
C7 C26 C27 F16 4.8(6)
C31 C26 C27 C28 0.0(5)
C7 C26 C27 C28 -174.3(3)
F16 C27 C28 F17 -0.6(5)
C26 C27 C28 F17 178.5(3)
F16 C27 C28 C29 -177.8(4)
C26 C27 C28 C29 1.4(6)
F17 C28 C29 F18 -0.8(6)
C27 C28 C29 F18 176.3(4)
F17 C28 C29 C30 -178.2(4)
C27 C28 C29 C30 -1.1(7)
F18 C29 C30 F19 1.6(6)
C28 C29 C30 F19 179.0(4)
F18 C29 C30 C31 -177.9(4)
C28 C29 C30 C31 -0.5(6)
F19 C30 C31 F20 2.4(5)
C29 C30 C31 F20 -178.1(4)
F19 C30 C31 C26 -177.6(3)
C29 C30 C31 C26 1.9(6)
C27 C26 C31 F20 178.4(3)
C7 C26 C31 F20 -6.7(5)
C27 C26 C31 C30 -1.6(5)
C7 C26 C31 C30 173.3(3)
F21 C32 C33 F22 2.1(6)
C37 C32 C33 F22 -177.7(3)
F21 C32 C33 C34 -179.0(3)
C37 C32 C33 C34 1.2(6)
F22 C33 C34 F23 -0.7(6)
C32 C33 C34 F23 -179.6(4)
F22 C33 C34 C35 179.5(3)
C32 C33 C34 C35 0.6(6)
F23 C34 C35 F24 0.3(5)
C33 C34 C35 F24 -179.9(3)
F23 C34 C35 C36 178.5(3)
C33 C34 C35 C36 -1.7(6)
F24 C35 C36 C37 179.0(3)
C34 C35 C36 C37 0.9(5)
F24 C35 C36 C38 -0.8(5)
C34 C35 C36 C38 -179.0(3)
F21 C32 C37 F25 -1.2(5)
C33 C32 C37 F25 178.6(3)
F21 C32 C37 C36 178.2(3)
C33 C32 C37 C36 -2.0(6)
C35 C36 C37 F25 -179.6(3)
C38 C36 C37 F25 0.2(5)
C35 C36 C37 C32 1.0(5)
C38 C36 C37 C32 -179.2(3)
C35 C36 C38 O5 -26.5(5)
C37 C36 C38 O5 153.7(3)
C35 C36 C38 C39 95.3(4)
C37 C36 C38 C39 -84.5(4)
C35 C36 C38 C57 -141.2(3)
C37 C36 C38 C57 39.0(4)
C40 O6 C39 C38 -148.5(3)
C40 O6 C39 C41 -25.5(3)
O5 C38 C39 O6 179.2(3)
C57 C38 C39 O6 -64.9(3)
C36 C38 C39 O6 55.4(3)
O5 C38 C39 C41 65.2(4)
C57 C38 C39 C41 -178.9(3)
C36 C38 C39 C41 -58.6(4)
C39 O6 C40 O7 14.0(4)
C39 O6 C40 C56 131.5(3)
C39 O6 C40 C55 -102.8(3)
C41 O7 C40 O6 5.2(4)
C41 O7 C40 C56 -110.3(3)
C41 O7 C40 C55 123.9(3)
C40 O7 C41 C39 -20.2(3)
C40 O7 C41 C42 -144.3(3)
O6 C39 C41 O7 27.2(3)
C38 C39 C41 O7 144.3(3)
O6 C39 C41 C42 146.6(3)
C38 C39 C41 C42 -96.3(3)
O7 C41 C42 O8 179.4(3)
C39 C41 C42 O8 63.1(4)
O7 C41 C42 C43 -62.0(4)
C39 C41 C42 C43 -178.3(3)
O7 C41 C42 C49 57.6(3)
C39 C41 C42 C49 -58.6(4)
O8 C42 C43 C48 -75.1(4)
C41 C42 C43 C48 169.5(3)
C49 C42 C43 C48 49.8(4)
O8 C42 C43 C44 103.7(4)
C41 C42 C43 C44 -11.8(5)
C49 C42 C43 C44 -131.4(4)
C48 C43 C44 F26 176.6(3)
C42 C43 C44 F26 -2.2(6)
C48 C43 C44 C45 -4.2(5)
C42 C43 C44 C45 177.0(3)
F26 C44 C45 F27 2.6(5)
C43 C44 C45 F27 -176.7(4)
F26 C44 C45 C46 -179.7(4)
C43 C44 C45 C46 1.0(6)
F27 C45 C46 F28 -1.1(6)
C44 C45 C46 F28 -178.9(4)
F27 C45 C46 C47 179.9(4)
C44 C45 C46 C47 2.1(6)
F28 C46 C47 F29 -0.7(6)
C45 C46 C47 F29 178.2(4)
F28 C46 C47 C48 179.2(4)
C45 C46 C47 C48 -1.9(6)
F29 C47 C48 F30 -0.4(5)
C46 C47 C48 F30 179.7(3)
F29 C47 C48 C43 178.2(4)
C46 C47 C48 C43 -1.7(6)
C44 C43 C48 F30 -176.9(3)
C42 C43 C48 F30 2.0(5)
C44 C43 C48 C47 4.6(5)
C42 C43 C48 C47 -176.6(4)
O8 C42 C49 C50 -14.8(5)
C43 C42 C49 C50 -136.7(4)
C41 C42 C49 C50 100.3(4)
O8 C42 C49 C54 166.0(3)
C43 C42 C49 C54 44.2(4)
C41 C42 C49 C54 -78.8(4)
C54 C49 C50 F31 -179.6(4)
C42 C49 C50 F31 1.2(6)
C54 C49 C50 C51 0.9(6)
C42 C49 C50 C51 -178.3(4)
F31 C50 C51 F32 0.7(6)
C49 C50 C51 F32 -179.7(4)
F31 C50 C51 C52 -178.6(4)
C49 C50 C51 C52 0.9(7)
F32 C51 C52 F33 0.4(8)
C50 C51 C52 F33 179.7(4)
F32 C51 C52 C53 178.9(5)
C50 C51 C52 C53 -1.7(7)
F33 C52 C53 F34 -1.8(7)
C51 C52 C53 F34 179.6(4)
F33 C52 C53 C54 179.2(4)
C51 C52 C53 C54 0.6(7)
F34 C53 C54 F35 3.4(6)
C52 C53 C54 F35 -177.6(4)
F34 C53 C54 C49 -177.7(4)
C52 C53 C54 C49 1.3(7)
C50 C49 C54 F35 176.9(3)
C42 C49 C54 F35 -3.9(5)
C50 C49 C54 C53 -2.1(6)
C42 C49 C54 C53 177.2(4)
O5 C38 C57 C62 -66.1(4)
C39 C38 C57 C62 174.7(3)
C36 C38 C57 C62 54.4(4)
O5 C38 C57 C58 111.1(4)
C39 C38 C57 C58 -8.0(5)
C36 C38 C57 C58 -128.3(4)
C62 C57 C58 F36 177.1(3)
C38 C57 C58 F36 -0.2(5)
C62 C57 C58 C59 -2.4(5)
C38 C57 C58 C59 -179.7(3)
F36 C58 C59 F37 0.5(5)
C57 C58 C59 F37 -179.9(3)
F36 C58 C59 C60 -178.6(3)
C57 C58 C59 C60 1.0(5)
F37 C59 C60 F38 0.5(5)
C58 C59 C60 F38 179.6(3)
F37 C59 C60 C61 -178.4(3)
C58 C59 C60 C61 0.8(6)
F38 C60 C61 F39 -0.2(6)
C59 C60 C61 F39 178.6(4)
F38 C60 C61 C62 -179.7(3)
C59 C60 C61 C62 -0.9(6)
F39 C61 C62 F40 0.1(5)
C60 C61 C62 F40 179.5(3)
F39 C61 C62 C57 179.7(3)
C60 C61 C62 C57 -0.8(6)
C58 C57 C62 F40 -178.0(3)
C38 C57 C62 F40 -0.4(5)
C58 C57 C62 C61 2.4(5)
C38 C57 C62 C61 179.9(3)
C66 N1 C63 C64 -53.8(18)
C68 N1 C63 C64 60.5(15)
C65 N2 C64 C63 45.8(18)
C67 N2 C64 C63 -59.0(15)
N1 C63 C64 N2 2(2)
C64 N2 C65 C66 -39(2)
C67 N2 C65 C66 68(2)
C63 N1 C66 C65 62(3)
C68 N1 C66 C65 -41(3)
N2 C65 C66 N1 -17(3)
C65 N2 C67 C68 -65.7(16)
C64 N2 C67 C68 50.9(17)
N2 C67 C68 N1 14(2)
C63 N1 C68 C67 -68.9(19)
C66 N1 C68 C67 40(2)
C72 N3 C69 C70 60.1(4)
C74 N3 C69 C70 -58.6(4)
C71 N4 C70 C69 -58.8(4)
C73 N4 C70 C69 59.6(4)
N3 C69 C70 N4 -1.3(4)
C70 N4 C71 C72 60.8(4)
C73 N4 C71 C72 -57.8(4)
C69 N3 C72 C71 -57.8(4)
C74 N3 C72 C71 60.4(4)
N4 C71 C72 N3 -2.4(4)
C70 N4 C73 C74 -57.1(4)
C71 N4 C73 C74 60.8(4)
C72 N3 C74 C73 -57.6(4)
C69 N3 C74 C73 60.8(4)
N4 C73 C74 N3 -2.8(4)
C78 N5 C75 C76 62.9(4)
C80 N5 C75 C76 -57.3(4)
C77 N6 C76 C75 -56.5(4)
C79 N6 C76 C75 62.2(4)
N5 C75 C76 N6 -5.0(5)
C79 N6 C77 C78 -55.7(5)
C76 N6 C77 C78 63.1(4)
C75 N5 C78 C77 -56.6(4)
C80 N5 C78 C77 63.0(4)
N6 C77 C78 N5 -6.0(5)
C77 N6 C79 C80 63.1(4)
C76 N6 C79 C80 -55.4(4)
C75 N5 C80 C79 64.2(4)
C78 N5 C80 C79 -56.1(4)
N6 C79 C80 N5 -6.6(5)
